data_4100066
_journal_name_full 'Journal of the American Chemical Society'
_journal_paper_doi 10.1021/ja043527a
_journal_year 2005
_chemical_formula_moiety 'C24 H36 Cs O9 Ni S10 '
_chemical_formula_sum 'C24 H36 Cs Ni O9 S10'
_chemical_formula_weight 980.75
_space_group_IT_number 2
_symmetry_cell_setting triclinic
_symmetry_Int_Tables_number 2
_symmetry_space_group_name_Hall '-P 1'
_symmetry_space_group_name_H-M 'P -1'
_cell_angle_alpha 84.02(1)
_cell_angle_beta 87.631(8)
_cell_angle_gamma 80.447(7)
_cell_formula_units_Z 2
_cell_length_a 10.798(3)
_cell_length_b 12.928(2)
_cell_length_c 13.642(3)
_cell_measurement_temperature 225.1
_cell_volume 1867.2(7)
_cod_original_formula_sum 'C24 H36 Cs O9 Ni S10 '
_cod_database_code 4100066

loop_
_symmetry_equiv_pos_as_xyz
x,y,z
-x,-y,-z

loop_
_atom_site_label
_atom_site_type_symbol
_atom_site_fract_x
_atom_site_fract_y
_atom_site_fract_z
_atom_site_U_iso_or_equiv
_atom_site_adp_type
_atom_site_occupancy
_atom_site_symmetry_multiplicity
_atom_site_calc_flag
_atom_site_refinement_flags
_atom_site_disorder_assembly
_atom_site_disorder_group
Cs1 Cs 0.04273(4) 0.17280(3) -0.02758(3) 0.0461(1) Uani 1.00 1 d . . .
Ni1 Ni 0.34301(7) 0.03882(6) 0.42320(5) 0.0331(2) Uani 1.00 1 d . . .
S1 S 0.1772(1) -0.0019(1) 0.5017(1) 0.0416(4) Uani 1.00 1 d . . .
S2 S 0.0921(2) -0.2135(1) 0.5542(1) 0.0451(4) Uani 1.00 1 d . . .
S3 S 0.1238(2) -0.4464(1) 0.5607(1) 0.0577(5) Uani 1.00 1 d . . .
S4 S 0.3165(2) -0.3263(1) 0.4667(1) 0.0419(4) Uani 1.00 1 d . . .
S5 S 0.4193(1) -0.1235(1) 0.4024(1) 0.0377(4) Uani 1.00 1 d . . .
S6 S 0.5031(1) 0.0811(1) 0.3373(1) 0.0389(4) Uani 1.00 1 d . . .
S7 S 0.5849(1) 0.2946(1) 0.2857(1) 0.0408(4) Uani 1.00 1 d . . .
S8 S 0.5548(2) 0.5266(1) 0.2859(2) 0.0650(6) Uani 1.00 1 d . . .
S9 S 0.3735(1) 0.4024(1) 0.3914(1) 0.0418(4) Uani 1.00 1 d . . .
S10 S 0.2707(1) 0.1996(1) 0.4508(1) 0.0408(4) Uani 1.00 1 d . . .
O1 O 0.1369(6) 0.3309(5) 0.1216(4) 0.064(2) Uani 1.00 1 d . . .
O2 O -0.1281(6) 0.3548(5) 0.0915(5) 0.067(2) Uani 1.00 1 d . . .
O3 O -0.2174(6) 0.3296(5) -0.0996(4) 0.067(2) Uani 1.00 1 d . . .
O4 O -0.0028(7) 0.3274(6) -0.2322(5) 0.093(2) Uani 1.00 1 d . . .
O5 O 0.2424(7) 0.2118(5) -0.2038(4) 0.073(2) Uani 1.00 1 d . . .
O6 O 0.3234(6) 0.2387(5) -0.0089(4) 0.064(2) Uani 1.00 1 d . . .
O7 O -0.0644(7) 0.0217(5) 0.1735(5) 0.046(2) Uani 0.70 1 d P . .
O8 O -0.2521(7) 0.049(1) 0.0429(6) 0.093(3) Uani 0.70 1 d P . .
O9 O -0.1940(8) -0.0112(8) -0.1437(5) 0.083(3) Uani 0.70 1 d P . .
O10 O -0.200(2) 0.047(2) 0.132(1) 0.085(8) Uani 0.30 1 d P . .
O11 O -0.255(2) 0.075(2) -0.065(2) 0.078(7) Uani 0.30 1 d P . .
O12 O -0.053(5) -0.016(2) -0.182(2) 0.14(2) Uani 0.30 1 d P . .
C1 C 0.2009(6) -0.1354(5) 0.5016(4) 0.038(2) Uani 1.00 1 d . . .
C2 C 0.1747(6) -0.3341(5) 0.5299(4) 0.041(2) Uani 1.00 1 d . . .
C3 C 0.3042(6) -0.1900(5) 0.4586(4) 0.038(1) Uani 1.00 1 d . . .
C4 C 0.4826(6) 0.2139(4) 0.3446(4) 0.034(1) Uani 1.00 1 d . . .
C5 C 0.5061(6) 0.4153(5) 0.3176(4) 0.039(2) Uani 1.00 1 d . . .
C6 C 0.3834(6) 0.2656(4) 0.3939(4) 0.033(1) Uani 1.00 1 d . . .
C7 C 0.0470(9) 0.3318(7) 0.1999(6) 0.066(3) Uani 1.00 1 d . . .
C8 C -0.0737(9) 0.4033(7) 0.1618(6) 0.064(2) Uani 1.00 1 d . . .
C9 C -0.2239(9) 0.4243(6) 0.0474(8) 0.074(3) Uani 1.00 1 d . . .
C10 C -0.2906(9) 0.3690(9) -0.0225(9) 0.088(3) Uani 1.00 1 d . . .
C11 C -0.205(1) 0.4056(7) -0.1774(7) 0.075(3) Uani 1.00 1 d . . .
C12 C -0.125(1) 0.3601(7) -0.2621(7) 0.077(3) Uani 1.00 1 d . . .
C13 C 0.074(1) 0.2928(8) -0.3117(6) 0.078(3) Uani 1.00 1 d . . .
C14 C 0.215(1) 0.2873(8) -0.2811(6) 0.070(3) Uani 1.00 1 d . . .
C15 C 0.3662(9) 0.2032(8) -0.1774(8) 0.078(3) Uani 1.00 1 d . . .
C16 C 0.3835(8) 0.2735(6) -0.0950(6) 0.057(2) Uani 1.00 1 d . . .
C17 C 0.3515(7) 0.2905(7) 0.0696(6) 0.062(2) Uani 1.00 1 d . . .
C18 C 0.2499(9) 0.2793(7) 0.1539(6) 0.069(3) Uani 1.00 1 d . . .
C19 C -0.1793(8) 0.065(1) 0.2047(7) 0.083(3) Uani 1.00 1 d . . .
C20 C -0.275(1) 0.091(1) 0.123(1) 0.106(5) Uani 1.00 1 d . . .
C21 C -0.3373(8) 0.0626(9) -0.0232(9) 0.086(3) Uani 1.00 1 d . . .
C22 C -0.312(1) 0.031(2) -0.1173(9) 0.176(7) Uani 1.00 1 d . . .
C23 C -0.1527(9) 0.0467(6) -0.2204(6) 0.064(2) Uani 1.00 1 d . . .
C24 C -0.014(1) -0.0055(8) -0.2521(6) 0.078(3) Uani 1.00 1 d . . .
H1 H 0.0293(9) 0.2628(7) 0.2184(6) 0.080(3) Uiso 1.00 1 c . . .
H2 H 0.0764(9) 0.3586(7) 0.2553(6) 0.080(3) Uiso 1.00 1 c . . .
H3 H -0.0498(9) 0.4662(7) 0.1299(6) 0.076(3) Uiso 1.00 1 c . . .
H4 H -0.1320(9) 0.4203(7) 0.2140(6) 0.077(3) Uiso 1.00 1 c . . .
H5 H -0.2822(9) 0.4507(6) 0.0964(8) 0.085(3) Uiso 1.00 1 c . . .
H6 H -0.1906(9) 0.4810(6) 0.0117(8) 0.085(3) Uiso 1.00 1 c . . .
H7 H -0.3567(9) 0.4193(9) -0.0513(9) 0.104(4) Uiso 1.00 1 c . . .
H8 H -0.3248(9) 0.3134(9) 0.0141(9) 0.104(4) Uiso 1.00 1 c . . .
H9 H -0.287(1) 0.4320(7) -0.2013(7) 0.088(3) Uiso 1.00 1 c . . .
H10 H -0.170(1) 0.4615(7) -0.1552(7) 0.088(3) Uiso 1.00 1 c . . .
H11 H -0.126(1) 0.4148(7) -0.3144(7) 0.093(4) Uiso 1.00 1 c . . .
H12 H -0.157(1) 0.3028(7) -0.2846(7) 0.093(4) Uiso 1.00 1 c . . .
H13 H 0.057(1) 0.2265(8) -0.3272(6) 0.096(4) Uiso 1.00 1 c . . .
H14 H 0.058(1) 0.3433(8) -0.3673(6) 0.096(4) Uiso 1.00 1 c . . .
H15 H 0.230(1) 0.3534(8) -0.2635(6) 0.086(3) Uiso 1.00 1 c . . .
H16 H 0.269(1) 0.2676(8) -0.3354(6) 0.086(3) Uiso 1.00 1 c . . .
H17 H 0.3999(9) 0.1318(8) -0.1580(8) 0.089(3) Uiso 1.00 1 c . . .
H18 H 0.4123(9) 0.2284(8) -0.2331(8) 0.089(3) Uiso 1.00 1 c . . .
H19 H 0.3500(8) 0.3451(6) -0.1143(6) 0.068(2) Uiso 1.00 1 c . . .
H20 H 0.4700(8) 0.2678(6) -0.0812(6) 0.068(2) Uiso 1.00 1 c . . .
H21 H 0.4320(7) 0.2597(7) 0.0936(6) 0.074(3) Uiso 1.00 1 c . . .
H22 H 0.3513(7) 0.3628(7) 0.0482(6) 0.074(3) Uiso 1.00 1 c . . .
H23 H 0.2717(9) 0.3065(7) 0.2118(6) 0.082(3) Uiso 1.00 1 c . . .
H24 H 0.2426(9) 0.2071(7) 0.1686(6) 0.082(3) Uiso 1.00 1 c . . .
H25 H -0.2058(8) 0.022(1) 0.2597(7) 0.097(4) Uiso 1.00 1 c . . .
H26 H -0.1716(8) 0.132(1) 0.2245(7) 0.097(4) Uiso 1.00 1 c . . .
H27 H -0.300(1) 0.165(1) 0.110(1) 0.127(6) Uiso 1.00 1 c . . .
H28 H -0.344(1) 0.061(1) 0.152(1) 0.127(6) Uiso 1.00 1 c . . .
H29 H -0.4014(8) 0.0234(9) 0.0004(9) 0.105(5) Uiso 1.00 1 c . . .
H30 H -0.3700(8) 0.1358(9) -0.0274(9) 0.105(5) Uiso 1.00 1 c . . .
H31 H -0.323(1) 0.096(2) -0.1577(9) 0.20(1) Uiso 1.00 1 c . . .
H32 H -0.371(1) -0.011(2) -0.1336(9) 0.20(1) Uiso 1.00 1 c . . .
H33 H -0.2080(9) 0.0521(6) -0.2738(6) 0.075(3) Uiso 1.00 1 c . . .
H34 H -0.1486(9) 0.1152(6) -0.2027(6) 0.075(3) Uiso 1.00 1 c . . .
H35 H -0.019(1) -0.0726(8) -0.2725(6) 0.095(4) Uiso 1.00 1 c . . .
H36 H 0.020(1) 0.0363(8) -0.3049(6) 0.095(4) Uiso 1.00 1 c . . .
